data_4065913
loop_
_publ_author_name
'C\'ampora, Juan'
'Palma, Pilar'
'P\'erez, Carmen M.'
'Rodr\'iguez-Delgado, Antonio'
'\'Alvarez, Eleuterio'
'Guti\'errez-Puebla, Enrique'

_publ_section_title
;
 Synthesis and Reactions of Manganese(II) Dialkyl Complexes Containing
 Monodentate and Bidentate Nitrogen Ligands
;
_journal_issue 13
_journal_name_full Organometallics
_journal_page_first 2960
_journal_paper_doi 10.1021/om100190g
_journal_volume 29
_journal_year 2010
_chemical_formula_moiety 'C24 H34 Mn O'
_chemical_formula_sum 'C24 H34 Mn O'
_chemical_formula_weight 393.45
_chemical_name_systematic
; 
 ? 
;
_space_group_IT_number 14
_symmetry_cell_setting monoclinic
_symmetry_space_group_name_Hall '-P 2yn'
_symmetry_space_group_name_H-M 'P 1 21/n 1'
_atom_sites_solution_hydrogens geom
_atom_sites_solution_primary direct
_atom_sites_solution_secondary difmap
_audit_creation_method SHELXL-97
_cell_angle_alpha 90.00
_cell_angle_beta 102.1320(10)
_cell_angle_gamma 90.00
_cell_formula_units_Z 4
_cell_length_a 10.7433(3)
_cell_length_b 16.4739(4)
_cell_length_c 12.5466(3)
_cell_measurement_reflns_used 7724
_cell_measurement_temperature 173(2)
_cell_measurement_theta_max 29.64
_cell_measurement_theta_min 2.30
_cell_volume 2170.95(10)
_computing_cell_refinement 'Bruker (2006). APEX 2. Version 2.1.'
_computing_data_collection 'Bruker (2006). APEX 2. Version 2.1.'
_computing_data_reduction 'Bruker (2006). APEX 2. Version 2.1.'
_computing_molecular_graphics 'XP, SHELXTL v. 6.14 (Bruker, 2003)'
_computing_publication_material 'XCIF, SHELXTL v. 6.14 (Bruker, 2003)'
_computing_structure_refinement 'XL, SHELXTL v. 6.14 (Bruker, 2003)'
_computing_structure_solution 'Bruker (2006). APEX 2. Version 2.1.'
_diffrn_ambient_temperature 173(2)
_diffrn_detector_area_resol_mean 8.26
_diffrn_measured_fraction_theta_full 0.989
_diffrn_measured_fraction_theta_max 0.989
_diffrn_measurement_device_type
;
 Bruker-Nonius X8kappa APEX II CCD area detector'
;
_diffrn_measurement_method 'phi and omega scans with narrow frames'
_diffrn_radiation_monochromator graphite
_diffrn_radiation_source 'fine-focus sealed tube'
_diffrn_radiation_type MoK\a
_diffrn_radiation_wavelength 0.71073
_diffrn_reflns_av_R_equivalents 0.0300
_diffrn_reflns_av_sigmaI/netI 0.0285
_diffrn_reflns_limit_h_max 15
_diffrn_reflns_limit_h_min -15
_diffrn_reflns_limit_k_max 23
_diffrn_reflns_limit_k_min -13
_diffrn_reflns_limit_l_max 17
_diffrn_reflns_limit_l_min -17
_diffrn_reflns_number 27138
_diffrn_reflns_theta_full 30.73
_diffrn_reflns_theta_max 30.73
_diffrn_reflns_theta_min 2.08
_diffrn_standards_decay_% 0
_exptl_absorpt_coefficient_mu 0.617
_exptl_absorpt_correction_T_max 0.8203
_exptl_absorpt_correction_T_min 0.7748
_exptl_absorpt_correction_type multi-scan
_exptl_absorpt_process_details
;
 SADABS, Bruker (2006). APEX 2. Version 2.1. Bruker Analytical
 X-ray Solutions, Madison, Wisconsin, USA.
;
_exptl_crystal_colour yellow
_exptl_crystal_density_diffrn 1.204
_exptl_crystal_density_method 'not measured'
_exptl_crystal_description needle
_exptl_crystal_F_000 844
_exptl_crystal_size_max 0.50
_exptl_crystal_size_mid 0.35
_exptl_crystal_size_min 0.33
_refine_diff_density_max 0.998
_refine_diff_density_min -0.506
_refine_diff_density_rms 0.055
_refine_ls_extinction_method none
_refine_ls_goodness_of_fit_ref 1.019
_refine_ls_hydrogen_treatment mixed
_refine_ls_matrix_type full
_refine_ls_number_parameters 251
_refine_ls_number_reflns 6588
_refine_ls_number_restraints 4
_refine_ls_restrained_S_all 1.019
_refine_ls_R_factor_all 0.0512
_refine_ls_R_factor_gt 0.0378
_refine_ls_shift/su_max 0.000
_refine_ls_shift/su_mean 0.000
_refine_ls_structure_factor_coef Fsqd
_refine_ls_weighting_details 'calc w=1/[\s^2^(Fo^2^)+(0.0499P)^2^+0.8359P] where P=(Fo^2^+2Fc^2^)/3'
_refine_ls_weighting_scheme calc
_refine_ls_wR_factor_gt 0.0955
_refine_ls_wR_factor_ref 0.1037
_reflns_number_gt 5271
_reflns_number_total 6588
_reflns_threshold_expression >2sigma(I)
_cod_data_source_file om100190g_si_001.cif
_cod_data_source_block 5
_cod_depositor_comments
;
The following automatic conversions were performed:

'_symmetry_cell_setting' value 'Monoclinic' changed to 'monoclinic'
according to /home/saulius/struct/CIF-dictionaries/cif_core.dic
dictionary named 'cif_core.dic' version 2.4.1 from 2010-06-29.

Automatic conversion script
Id: cif_fix_values 1715 2011-07-08 13:25:40Z adriana 
;
_cod_original_sg_symbol_Hall '-P 2yn '
_cod_original_sg_symbol_H-M P2(1)/n
_cod_database_code 4065913

loop_
_symmetry_equiv_pos_as_xyz
'x, y, z'
'-x+1/2, y+1/2, -z+1/2'
'-x, -y, -z'
'x-1/2, -y-1/2, z-1/2'

loop_
_atom_site_label
_atom_site_type_symbol
_atom_site_fract_x
_atom_site_fract_y
_atom_site_fract_z
_atom_site_U_iso_or_equiv
_atom_site_adp_type
_atom_site_occupancy
_atom_site_symmetry_multiplicity
_atom_site_calc_flag
_atom_site_refinement_flags
Mn1 Mn 0.90552(2) 0.038746(13) 0.546086(17) 0.02299(7) Uani 1 1 d .
O1 O 0.95592(11) 0.16663(6) 0.54321(9) 0.0321(2) Uani 1 1 d .
C1 C 0.87434(14) 0.00158(10) 0.37276(12) 0.0274(3) Uani 1 1 d D
H1A H 0.9112(17) 0.0398(10) 0.3316(15) 0.033 Uiso 1 1 d D
H1B H 0.8988(18) -0.0502(9) 0.3496(15) 0.033 Uiso 1 1 d D
C2 C 0.72818(14) 0.00558(10) 0.32427(12) 0.0280(3) Uani 1 1 d .
C3 C 0.67797(13) 0.08812(9) 0.35184(11) 0.0262(3) Uani 1 1 d .
C4 C 0.58573(15) 0.09724(11) 0.41376(13) 0.0325(3) Uani 1 1 d .
H4 H 0.5491 0.0503 0.4387 0.039 Uiso 1 1 calc R
C5 C 0.54605(18) 0.17373(12) 0.43987(15) 0.0425(4) Uani 1 1 d .
H5 H 0.4830 0.1783 0.4825 0.051 Uiso 1 1 calc R
C6 C 0.5968(2) 0.24232(12) 0.40493(16) 0.0476(5) Uani 1 1 d .
H6 H 0.5705 0.2944 0.4239 0.057 Uiso 1 1 calc R
C7 C 0.6870(2) 0.23484(11) 0.34158(16) 0.0467(5) Uani 1 1 d .
H7 H 0.7215 0.2822 0.3156 0.056 Uiso 1 1 calc R
C8 C 0.72742(16) 0.15908(11) 0.31572(14) 0.0363(3) Uani 1 1 d .
H8 H 0.7900 0.1551 0.2726 0.044 Uiso 1 1 calc R
C9 C 0.70002(17) -0.00356(12) 0.19873(13) 0.0403(4) Uani 1 1 d .
H9A H 0.6080 0.0000 0.1701 0.060 Uiso 1 1 calc R
H9B H 0.7311 -0.0564 0.1795 0.060 Uiso 1 1 calc R
H9C H 0.7431 0.0399 0.1671 0.060 Uiso 1 1 calc R
C10 C 0.66202(17) -0.06500(11) 0.36983(16) 0.0384(4) Uani 1 1 d .
H10A H 0.6794 -0.0616 0.4496 0.058 Uiso 1 1 calc R
H10B H 0.6945 -0.1166 0.3479 0.058 Uiso 1 1 calc R
H10C H 0.5700 -0.0619 0.3411 0.058 Uiso 1 1 calc R
C11 C 0.77965(14) 0.03313(9) 0.65815(12) 0.0272(3) Uani 1 1 d D
H11A H 0.7462(17) 0.0881(9) 0.6603(15) 0.033 Uiso 1 1 d D
H11B H 0.7090(15) 0.0002(11) 0.6230(14) 0.033 Uiso 1 1 d D
C12 C 0.81871(15) 0.00459(9) 0.77805(12) 0.0276(3) Uani 1 1 d .
C13 C 0.85994(14) -0.08419(9) 0.78243(11) 0.0270(3) Uani 1 1 d .
C14 C 0.97712(16) -0.11180(11) 0.84025(13) 0.0345(3) Uani 1 1 d .
H14 H 1.0369 -0.0740 0.8786 0.041 Uiso 1 1 calc R
C15 C 1.00835(19) -0.19416(12) 0.84296(16) 0.0444(4) Uani 1 1 d .
H15 H 1.0889 -0.2116 0.8833 0.053 Uiso 1 1 calc R
C16 C 0.9240(2) -0.25029(11) 0.78803(17) 0.0472(5) Uani 1 1 d .
H16 H 0.9458 -0.3062 0.7899 0.057 Uiso 1 1 calc R
C17 C 0.8076(2) -0.22420(11) 0.73038(16) 0.0433(4) Uani 1 1 d .
H17 H 0.7486 -0.2624 0.6920 0.052 Uiso 1 1 calc R
C18 C 0.77588(16) -0.14263(10) 0.72788(14) 0.0344(3) Uani 1 1 d .
H18 H 0.6947 -0.1260 0.6880 0.041 Uiso 1 1 calc R
C19 C 0.70499(19) 0.01110(12) 0.83543(15) 0.0411(4) Uani 1 1 d .
H19A H 0.6351 -0.0232 0.7975 0.062 Uiso 1 1 calc R
H19B H 0.6763 0.0676 0.8340 0.062 Uiso 1 1 calc R
H19C H 0.7315 -0.0070 0.9112 0.062 Uiso 1 1 calc R
C20 C 0.92407(18) 0.06029(11) 0.83902(13) 0.0380(4) Uani 1 1 d .
H20A H 0.9461 0.0445 0.9160 0.057 Uiso 1 1 calc R
H20B H 0.8941 0.1166 0.8332 0.057 Uiso 1 1 calc R
H20C H 0.9994 0.0554 0.8069 0.057 Uiso 1 1 calc R
C21 C 0.90782(17) 0.23036(10) 0.60373(13) 0.0345(3) Uani 1 1 d .
H21A H 0.9384 0.2225 0.6832 0.041 Uiso 1 1 calc R
H21B H 0.8136 0.2306 0.5870 0.041 Uiso 1 1 calc R
C22 C 0.9588(2) 0.30898(12) 0.56727(19) 0.0516(5) Uani 1 1 d .
H22A H 0.9837 0.3471 0.6291 0.062 Uiso 1 1 calc R
H22B H 0.8949 0.3355 0.5094 0.062 Uiso 1 1 calc R
C23 C 1.0746(3) 0.28136(15) 0.5240(2) 0.0705(8) Uani 1 1 d .
H23A H 1.0905 0.3185 0.4662 0.085 Uiso 1 1 calc R
H23B H 1.1515 0.2795 0.5833 0.085 Uiso 1 1 calc R
C24 C 1.04093(19) 0.19986(11) 0.47986(16) 0.0433(4) Uani 1 1 d .
H24A H 0.9985 0.2030 0.4019 0.052 Uiso 1 1 calc R
H24B H 1.1181 0.1657 0.4869 0.052 Uiso 1 1 calc R

loop_
_atom_site_aniso_label
_atom_site_aniso_U_11
_atom_site_aniso_U_22
_atom_site_aniso_U_33
_atom_site_aniso_U_23
_atom_site_aniso_U_13
_atom_site_aniso_U_12
Mn1 0.02747(11) 0.02092(11) 0.02150(11) -0.00029(8) 0.00721(8) 0.00244(8)
O1 0.0435(6) 0.0215(5) 0.0362(6) 0.0000(4) 0.0199(5) 0.0004(4)
C1 0.0277(6) 0.0285(8) 0.0257(6) -0.0020(6) 0.0051(5) 0.0057(6)
C2 0.0291(6) 0.0270(7) 0.0267(7) -0.0031(6) 0.0033(5) 0.0039(6)
C3 0.0251(6) 0.0271(7) 0.0243(6) 0.0006(5) 0.0001(5) 0.0031(5)
C4 0.0300(7) 0.0347(8) 0.0322(7) -0.0024(7) 0.0047(6) 0.0035(6)
C5 0.0380(8) 0.0481(11) 0.0393(9) -0.0116(8) 0.0035(7) 0.0128(8)
C6 0.0541(11) 0.0361(10) 0.0445(10) -0.0090(8) -0.0081(8) 0.0188(8)
C7 0.0573(11) 0.0282(9) 0.0473(10) 0.0075(8) -0.0056(9) 0.0018(8)
C8 0.0384(8) 0.0340(9) 0.0358(8) 0.0066(7) 0.0062(7) 0.0021(7)
C9 0.0396(8) 0.0478(11) 0.0294(8) -0.0095(7) -0.0021(6) 0.0077(8)
C10 0.0385(8) 0.0266(8) 0.0480(10) -0.0029(7) 0.0041(7) -0.0043(7)
C11 0.0297(7) 0.0264(7) 0.0264(7) 0.0037(6) 0.0082(5) 0.0023(6)
C12 0.0356(7) 0.0254(7) 0.0236(6) 0.0009(5) 0.0104(5) 0.0003(6)
C13 0.0349(7) 0.0262(7) 0.0227(6) 0.0041(5) 0.0123(5) -0.0005(6)
C14 0.0381(8) 0.0383(9) 0.0279(7) 0.0102(7) 0.0089(6) 0.0002(7)
C15 0.0490(10) 0.0445(10) 0.0436(9) 0.0226(8) 0.0187(8) 0.0146(8)
C16 0.0672(12) 0.0295(9) 0.0548(11) 0.0151(8) 0.0352(10) 0.0096(8)
C17 0.0590(11) 0.0275(8) 0.0503(10) -0.0019(8) 0.0274(9) -0.0083(8)
C18 0.0382(8) 0.0304(8) 0.0369(8) 0.0003(7) 0.0133(6) -0.0036(6)
C19 0.0532(10) 0.0392(9) 0.0388(9) 0.0030(8) 0.0280(8) 0.0062(8)
C20 0.0530(10) 0.0331(8) 0.0275(7) -0.0055(6) 0.0074(7) -0.0061(7)
C21 0.0437(9) 0.0281(8) 0.0326(8) -0.0072(6) 0.0100(6) 0.0020(7)
C22 0.0710(13) 0.0256(9) 0.0574(12) -0.0041(8) 0.0120(10) -0.0047(9)
C23 0.099(2) 0.0516(13) 0.0743(16) -0.0158(12) 0.0477(15) -0.0346(13)
C24 0.0515(10) 0.0368(9) 0.0481(10) 0.0079(8) 0.0252(8) -0.0030(8)

loop_
_atom_type_symbol
_atom_type_description
_atom_type_scat_dispersion_real
_atom_type_scat_dispersion_imag
_atom_type_scat_source
C C 0.0033 0.0016 'International Tables Vol C Tables 4.2.6.8 and 6.1.1.4'
H H 0.0000 0.0000 'International Tables Vol C Tables 4.2.6.8 and 6.1.1.4'
O O 0.0106 0.0060 'International Tables Vol C Tables 4.2.6.8 and 6.1.1.4'
Mn Mn 0.3368 0.7283 'International Tables Vol C Tables 4.2.6.8 and 6.1.1.4'

loop_
_geom_angle_atom_site_label_1
_geom_angle_atom_site_label_2
_geom_angle_atom_site_label_3
_geom_angle
_geom_angle_site_symmetry_1
_geom_angle_site_symmetry_3
C11 Mn1 O1 104.21(5) . .
C11 Mn1 C1 130.12(6) . .
O1 Mn1 C1 103.76(5) . .
C11 Mn1 C1 113.58(5) . 3_756
O1 Mn1 C1 92.71(5) . 3_756
C1 Mn1 C1 105.39(4) . 3_756
C11 Mn1 Mn1 148.10(4) . 3_756
O1 Mn1 Mn1 103.09(3) . 3_756
C1 Mn1 Mn1 56.64(4) . 3_756
C1 Mn1 Mn1 48.75(3) 3_756 3_756
C24 O1 C21 110.51(13) . .
C24 O1 Mn1 124.49(10) . .
C21 O1 Mn1 125.00(9) . .
C2 C1 Mn1 107.64(9) . .
C2 C1 Mn1 166.55(11) . 3_756
Mn1 C1 Mn1 74.61(4) . 3_756
C2 C1 H1A 105.1(12) . .
Mn1 C1 H1A 110.8(11) . .
Mn1 C1 H1A 85.9(12) 3_756 .
C2 C1 H1B 103.7(11) . .
Mn1 C1 H1B 123.4(12) . .
Mn1 C1 H1B 65.4(11) 3_756 .
H1A C1 H1B 104.6(16) . .
C3 C2 C10 112.11(13) . .
C3 C2 C9 108.30(13) . .
C10 C2 C9 107.38(14) . .
C3 C2 C1 108.85(12) . .
C10 C2 C1 109.23(13) . .
C9 C2 C1 110.97(12) . .
C4 C3 C8 117.06(15) . .
C4 C3 C2 123.33(14) . .
C8 C3 C2 119.60(14) . .
C3 C4 C5 121.29(17) . .
C3 C4 H4 119.4 . .
C5 C4 H4 119.4 . .
C6 C5 C4 120.71(18) . .
C6 C5 H5 119.6 . .
C4 C5 H5 119.6 . .
C5 C6 C7 119.09(17) . .
C5 C6 H6 120.5 . .
C7 C6 H6 120.5 . .
C6 C7 C8 120.56(19) . .
C6 C7 H7 119.7 . .
C8 C7 H7 119.7 . .
C7 C8 C3 121.27(17) . .
C7 C8 H8 119.4 . .
C3 C8 H8 119.4 . .
C2 C9 H9A 109.5 . .
C2 C9 H9B 109.5 . .
H9A C9 H9B 109.5 . .
C2 C9 H9C 109.5 . .
H9A C9 H9C 109.5 . .
H9B C9 H9C 109.5 . .
C2 C10 H10A 109.5 . .
C2 C10 H10B 109.5 . .
H10A C10 H10B 109.5 . .
C2 C10 H10C 109.5 . .
H10A C10 H10C 109.5 . .
H10B C10 H10C 109.5 . .
C12 C11 Mn1 124.76(10) . .
C12 C11 H11A 106.3(11) . .
Mn1 C11 H11A 105.3(11) . .
C12 C11 H11B 107.5(11) . .
Mn1 C11 H11B 105.6(11) . .
H11A C11 H11B 106.1(16) . .
C13 C12 C20 112.21(13) . .
C13 C12 C19 107.55(13) . .
C20 C12 C19 107.41(14) . .
C13 C12 C11 110.09(12) . .
C20 C12 C11 108.93(13) . .
C19 C12 C11 110.62(13) . .
C14 C13 C18 116.83(15) . .
C14 C13 C12 123.80(14) . .
C18 C13 C12 119.35(14) . .
C13 C14 C15 121.13(17) . .
C13 C14 H14 119.4 . .
C15 C14 H14 119.4 . .
C16 C15 C14 120.78(18) . .
C16 C15 H15 119.6 . .
C14 C15 H15 119.6 . .
C15 C16 C17 118.97(17) . .
C15 C16 H16 120.5 . .
C17 C16 H16 120.5 . .
C16 C17 C18 120.49(18) . .
C16 C17 H17 119.8 . .
C18 C17 H17 119.8 . .
C17 C18 C13 121.79(17) . .
C17 C18 H18 119.1 . .
C13 C18 H18 119.1 . .
C12 C19 H19A 109.5 . .
C12 C19 H19B 109.5 . .
H19A C19 H19B 109.5 . .
C12 C19 H19C 109.5 . .
H19A C19 H19C 109.5 . .
H19B C19 H19C 109.5 . .
C12 C20 H20A 109.5 . .
C12 C20 H20B 109.5 . .
H20A C20 H20B 109.5 . .
C12 C20 H20C 109.5 . .
H20A C20 H20C 109.5 . .
H20B C20 H20C 109.5 . .
O1 C21 C22 105.63(14) . .
O1 C21 H21A 110.6 . .
C22 C21 H21A 110.6 . .
O1 C21 H21B 110.6 . .
C22 C21 H21B 110.6 . .
H21A C21 H21B 108.7 . .
C21 C22 C23 103.05(16) . .
C21 C22 H22A 111.2 . .
C23 C22 H22A 111.2 . .
C21 C22 H22B 111.2 . .
C23 C22 H22B 111.2 . .
H22A C22 H22B 109.1 . .
C24 C23 C22 104.60(18) . .
C24 C23 H23A 110.8 . .
C22 C23 H23A 110.8 . .
C24 C23 H23B 110.8 . .
C22 C23 H23B 110.8 . .
H23A C23 H23B 108.9 . .
O1 C24 C23 105.93(16) . .
O1 C24 H24A 110.6 . .
C23 C24 H24A 110.6 . .
O1 C24 H24B 110.6 . .
C23 C24 H24B 110.6 . .
H24A C24 H24B 108.7 . .

loop_
_geom_bond_atom_site_label_1
_geom_bond_atom_site_label_2
_geom_bond_distance
_geom_bond_site_symmetry_2
Mn1 C11 2.1478(15) .
Mn1 O1 2.1773(11) .
Mn1 C1 2.2158(15) .
Mn1 C1 2.4615(14) 3_756
Mn1 Mn1 2.8416(4) 3_756
O1 C24 1.439(2) .
O1 C21 1.4529(18) .
C1 C2 1.562(2) .
C1 Mn1 2.4615(14) 3_756
C1 H1A 0.952(14) .
C1 H1B 0.955(14) .
C2 C3 1.529(2) .
C2 C10 1.534(2) .
C2 C9 1.547(2) .
C3 C4 1.390(2) .
C3 C8 1.398(2) .
C4 C5 1.391(2) .
C4 H4 0.9500 .
C5 C6 1.366(3) .
C5 H5 0.9500 .
C6 C7 1.382(3) .
C6 H6 0.9500 .
C7 C8 1.382(3) .
C7 H7 0.9500 .
C8 H8 0.9500 .
C9 H9A 0.9800 .
C9 H9B 0.9800 .
C9 H9C 0.9800 .
C10 H10A 0.9800 .
C10 H10B 0.9800 .
C10 H10C 0.9800 .
C11 C12 1.548(2) .
C11 H11A 0.977(14) .
C11 H11B 0.962(14) .
C12 C13 1.526(2) .
C12 C20 1.531(2) .
C12 C19 1.547(2) .
C13 C14 1.391(2) .
C13 C18 1.397(2) .
C14 C15 1.396(3) .
C14 H14 0.9500 .
C15 C16 1.374(3) .
C15 H15 0.9500 .
C16 C17 1.375(3) .
C16 H16 0.9500 .
C17 C18 1.385(2) .
C17 H17 0.9500 .
C18 H18 0.9500 .
C19 H19A 0.9800 .
C19 H19B 0.9800 .
C19 H19C 0.9800 .
C20 H20A 0.9800 .
C20 H20B 0.9800 .
C20 H20C 0.9800 .
C21 C22 1.514(3) .
C21 H21A 0.9900 .
C21 H21B 0.9900 .
C22 C23 1.528(3) .
C22 H22A 0.9900 .
C22 H22B 0.9900 .
C23 C24 1.468(3) .
C23 H23A 0.9900 .
C23 H23B 0.9900 .
C24 H24A 0.9900 .
C24 H24B 0.9900 .

loop_
_geom_torsion_atom_site_label_1
_geom_torsion_atom_site_label_2
_geom_torsion_atom_site_label_3
_geom_torsion_atom_site_label_4
_geom_torsion
_geom_torsion_site_symmetry_1
_geom_torsion_site_symmetry_4
C11 Mn1 O1 C24 179.08(13) . .
C1 Mn1 O1 C24 -42.63(14) . .
C1 Mn1 O1 C24 63.93(14) 3_756 .
Mn1 Mn1 O1 C24 15.74(14) 3_756 .
C11 Mn1 O1 C21 -1.57(13) . .
C1 Mn1 O1 C21 136.71(12) . .
C1 Mn1 O1 C21 -116.73(12) 3_756 .
Mn1 Mn1 O1 C21 -164.91(11) 3_756 .
C11 Mn1 C1 C2 25.42(14) . .
O1 Mn1 C1 C2 -97.06(10) . .
C1 Mn1 C1 C2 166.17(12) 3_756 .
Mn1 Mn1 C1 C2 166.17(12) 3_756 .
C11 Mn1 C1 Mn1 -140.75(6) . 3_756
O1 Mn1 C1 Mn1 96.77(4) . 3_756
C1 Mn1 C1 Mn1 0.0 3_756 3_756
Mn1 C1 C2 C3 50.15(14) . .
Mn1 C1 C2 C3 147.8(4) 3_756 .
Mn1 C1 C2 C10 -72.56(13) . .
Mn1 C1 C2 C10 25.1(5) 3_756 .
Mn1 C1 C2 C9 169.24(11) . .
Mn1 C1 C2 C9 -93.1(5) 3_756 .
C10 C2 C3 C4 1.7(2) . .
C9 C2 C3 C4 120.03(16) . .
C1 C2 C3 C4 -119.22(15) . .
C10 C2 C3 C8 -179.52(14) . .
C9 C2 C3 C8 -61.23(18) . .
C1 C2 C3 C8 59.52(17) . .
C8 C3 C4 C5 -1.0(2) . .
C2 C3 C4 C5 177.80(14) . .
C3 C4 C5 C6 0.1(3) . .
C4 C5 C6 C7 1.0(3) . .
C5 C6 C7 C8 -1.4(3) . .
C6 C7 C8 C3 0.5(3) . .
C4 C3 C8 C7 0.6(2) . .
C2 C3 C8 C7 -178.18(15) . .
O1 Mn1 C11 C12 -101.04(13) . .
C1 Mn1 C11 C12 136.65(12) . .
C1 Mn1 C11 C12 -1.62(15) 3_756 .
Mn1 Mn1 C11 C12 47.06(17) 3_756 .
Mn1 C11 C12 C13 -63.11(16) . .
Mn1 C11 C12 C20 60.32(17) . .
Mn1 C11 C12 C19 178.16(12) . .
C20 C12 C13 C14 3.37(19) . .
C19 C12 C13 C14 -114.54(16) . .
C11 C12 C13 C14 124.87(15) . .
C20 C12 C13 C18 -178.11(13) . .
C19 C12 C13 C18 63.98(17) . .
C11 C12 C13 C18 -56.61(17) . .
C18 C13 C14 C15 0.1(2) . .
C12 C13 C14 C15 178.66(14) . .
C13 C14 C15 C16 0.2(3) . .
C14 C15 C16 C17 -0.2(3) . .
C15 C16 C17 C18 -0.1(3) . .
C16 C17 C18 C13 0.5(3) . .
C14 C13 C18 C17 -0.4(2) . .
C12 C13 C18 C17 -179.08(14) . .
C24 O1 C21 C22 4.92(19) . .
Mn1 O1 C21 C22 -174.51(12) . .
O1 C21 C22 C23 -22.4(2) . .
C21 C22 C23 C24 31.8(2) . .
C21 O1 C24 C23 15.6(2) . .
Mn1 O1 C24 C23 -165.00(16) . .
C22 C23 C24 O1 -29.4(3) . .
